data_4312445
loop_
_publ_author_name
'Maximilian N. Kopylovich'
'Armando J. L. Pombeiro'
'Andreas Fischer'
'Lars Kloo'
'Vadim Yu. Kukushkin'

_publ_contact_author_address
;
Department of Chemistry
St. Petersburg State University
198504 Stary Petergof
Russian Federation
;
_publ_contact_author_email kukushkin@VK2100.spb.edu
_publ_contact_author_name 'Vadim Yu. Kukushkin'
_publ_section_title
;
 Facile Ni(II)/Ketoxime-Mediated Conversion of Organonitriles into
 Imidoylamidine Ligands. Synthesis of Imidoylamidines and Acetyl Amides
;
_journal_name_full 'Inorganic Chemistry'
_journal_page_first 7239
_journal_page_last 7248
_journal_paper_doi 10.1021/ic0349813
_journal_volume 42
_journal_year 2003
_chemical_compound_source 'Local laboratory'
_chemical_formula_moiety 'C20 H36 N6 Ni O8 '
_chemical_formula_sum 'C20 H36 N6 Ni O8'
_chemical_formula_weight 547.252
_chemical_name_systematic
;
 ?
;
_space_group_IT_number 15
_symmetry_cell_setting monoclinic
_symmetry_space_group_name_Hall '-C 2yc'
_symmetry_space_group_name_H-M 'C 1 2/c 1'
_atom_sites_solution_primary direct
_atom_sites_solution_secondary difmap
_cell_angle_alpha 90.00
_cell_angle_beta 111.51(1)
_cell_angle_gamma 90.00
_cell_formula_units_Z 2
_cell_length_a 13.562(2)
_cell_length_b 11.828(1)
_cell_length_c 10.483(2)
_cell_measurement_reflns_used 63
_cell_measurement_temperature 297
_cell_measurement_theta_max 25
_cell_measurement_theta_min 4.50
_cell_volume 1564.5(4)
_computing_cell_refinement 'Dirax/lsq (Duisenberg & Schreurs, 1989-2000)'
_computing_data_collection KappaCCD
_computing_data_reduction 'Denzo and Scalepak (Otwinowski & Minor, 1997)'
_computing_structure_refinement 'SHELXL-97 (Sheldrick, 1997)'
_computing_structure_solution 'SHELXS-97 (Sheldrick, 1997)'
_diffrn_measured_fraction_theta_full 0.991
_diffrn_measured_fraction_theta_max 0.991
_diffrn_measurement_device KappaCCD
_diffrn_measurement_method CCD
_diffrn_orient_matrix_type X=UH
_diffrn_orient_matrix_UB_11 -0.07728
_diffrn_orient_matrix_UB_12 0.01581
_diffrn_orient_matrix_UB_13 -0.00145
_diffrn_orient_matrix_UB_21 0.00617
_diffrn_orient_matrix_UB_22 0.03704
_diffrn_orient_matrix_UB_23 0.07542
_diffrn_orient_matrix_UB_31 -0.01904
_diffrn_orient_matrix_UB_32 0.09064
_diffrn_orient_matrix_UB_33 -0.04296
_diffrn_radiation_source 'fine-focus sealed tube'
_diffrn_radiation_type ' MoK\a'
_diffrn_radiation_wavelength_id all
_diffrn_reflns_av_R_equivalents 0.0483
_diffrn_reflns_av_sigmaI/netI 0.0342
_diffrn_reflns_limit_h_max 16
_diffrn_reflns_limit_h_min -16
_diffrn_reflns_limit_k_max 14
_diffrn_reflns_limit_k_min -13
_diffrn_reflns_limit_l_max 12
_diffrn_reflns_limit_l_min -12
_diffrn_reflns_number 6187
_diffrn_reflns_theta_full 25.00
_diffrn_reflns_theta_max 25.00
_diffrn_reflns_theta_min 4.66
_exptl_absorpt_coefficient_mu 0.665
_exptl_absorpt_correction_type none
_exptl_crystal_colour Turquois
_exptl_crystal_density_diffrn 1.162
_exptl_crystal_density_method 'not measured'
_exptl_crystal_description Cube
_refine_diff_density_max 0.510
_refine_diff_density_min -0.302
_refine_diff_density_rms 0.077
_refine_ls_extinction_method none
_refine_ls_goodness_of_fit_ref 1.054
_refine_ls_hydrogen_treatment constr
_refine_ls_matrix_type full
_refine_ls_number_parameters 105
_refine_ls_number_reflns 1370
_refine_ls_number_restraints 0
_refine_ls_restrained_S_all 1.054
_refine_ls_R_factor_all 0.0507
_refine_ls_R_factor_gt 0.0354
_refine_ls_shift/su_max 0.000
_refine_ls_shift/su_mean 0.000
_refine_ls_structure_factor_coef Fsqd
_refine_ls_weighting_details
; calc
 [1.00000+0.00000exp(0.00(sin\q/\l)^2^)]/
   [\s^2^(Fo^2^)+0.0000+2.8300*P+(0.0300P)^2^+0.0000sin\q/\l]
 where P = 0.00000Fo^2^ + 1.00000Fc^2^
;
_refine_ls_weighting_scheme calc
_refine_ls_wR_factor_gt 0.0752
_refine_ls_wR_factor_ref 0.0822
_reflns_number_gt 1121
_reflns_number_total 1370
_reflns_threshold_expression >2sigma(I)
_cod_data_source_file ic0349813si20030818_063355_1.cif
_cod_data_source_block compound15
_cod_depositor_comments
;
The following automatic conversions were performed:

'_symmetry_cell_setting' value 'Monoclinic' changed to 'monoclinic'
according to the built-in table from CIF Core dictionary named
'cif_core.dic' version 2.4.1 from 2010-06-29.

Automatic conversion script
Id: cif_fix_values 1646 2011-03-28 12:23:43Z adriana 
;
_cod_original_cell_volume 1564.5(2)
_cod_original_sg_symbol_H-M 'C 2/c '
_cod_original_formula_sum 'C20 H36 N6 Ni O8 '
_cod_database_code 4312445

loop_
_symmetry_equiv_pos_as_xyz
'x, y, z'
'-x, y, -z+1/2'
'x+1/2, y+1/2, z'
'-x+1/2, y+1/2, -z+1/2'
'-x, -y, -z'
'x, -y, z-1/2'
'-x+1/2, -y+1/2, -z'
'x+1/2, -y+1/2, z-1/2'

loop_
_atom_site_label
_atom_site_type_symbol
_atom_site_fract_x
_atom_site_fract_y
_atom_site_fract_z
_atom_site_U_iso_or_equiv
_atom_site_adp_type
_atom_site_occupancy
_atom_site_symmetry_multiplicity
_atom_site_calc_flag
_atom_site_refinement_flags
_atom_site_disorder_assembly
_atom_site_disorder_group
Ni1 Ni 0.5000 0.43643(4) 0.2500 0.03646(19) Uani 1 2 d S . .
O2 O 0.48471(17) 0.39233(18) 0.0520(2) 0.0481(5) Uani 1 1 d . . .
O3 O 0.39379(17) 0.30471(18) 0.1496(2) 0.0498(5) Uani 1 1 d . . .
N2 N 0.4187(2) 0.3133(2) 0.0456(3) 0.0471(6) Uani 1 1 d . . .
O4 O 0.3850(2) 0.2519(2) -0.0527(2) 0.0780(8) Uani 1 1 d . . .
N1 N 0.3822(2) 0.5535(2) 0.1891(2) 0.0403(6) Uani 1 1 d . . .
O1 O 0.39680(19) 0.64834(18) 0.1183(2) 0.0608(6) Uani 1 1 d . . .
C1 C 0.2922(2) 0.5518(2) 0.2007(3) 0.0402(7) Uani 1 1 d . . .
C5 C 0.2594(3) 0.4607(3) 0.2757(4) 0.0571(9) Uani 1 1 d . . .
C2 C 0.2048(3) 0.6355(3) 0.1425(4) 0.0567(9) Uani 1 1 d . . .
C3 C 0.1117(3) 0.5777(4) 0.1593(5) 0.0787(12) Uani 1 1 d . . .
C4 C 0.1586(3) 0.5054(4) 0.2851(5) 0.0842(13) Uani 1 1 d . . .
H1 H 0.3720 0.6542 0.0455 0.073 Uiso 1 1 d R . .
H5A H 0.3143 0.4495 0.3638 0.069 Uiso 1 1 d R . .
H5B H 0.2484 0.3920 0.2237 0.069 Uiso 1 1 d R . .
H2A H 0.1947 0.6491 0.0482 0.068 Uiso 1 1 d R . .
H2B H 0.2237 0.7050 0.1930 0.068 Uiso 1 1 d R . .
H3A H 0.0749 0.5334 0.0791 0.094 Uiso 1 1 d R . .
H3B H 0.0645 0.6337 0.1712 0.094 Uiso 1 1 d R . .
H4A H 0.1752 0.5477 0.3686 0.101 Uiso 1 1 d R . .
H4B H 0.1133 0.4431 0.2854 0.101 Uiso 1 1 d R . .

loop_
_atom_site_aniso_label
_atom_site_aniso_U_11
_atom_site_aniso_U_22
_atom_site_aniso_U_33
_atom_site_aniso_U_23
_atom_site_aniso_U_13
_atom_site_aniso_U_12
Ni1 0.0372(3) 0.0334(3) 0.0381(3) 0.000 0.0130(2) 0.000
O2 0.0566(14) 0.0447(12) 0.0450(12) -0.0011(9) 0.0211(11) -0.0113(10)
O3 0.0496(13) 0.0465(13) 0.0555(13) 0.0003(10) 0.0221(11) -0.0082(10)
N2 0.0478(15) 0.0426(15) 0.0437(15) -0.0025(12) 0.0085(13) -0.0010(12)
O4 0.095(2) 0.0701(17) 0.0530(15) -0.0225(13) 0.0084(14) -0.0198(15)
N1 0.0455(14) 0.0341(13) 0.0390(13) 0.0036(10) 0.0130(11) 0.0026(11)
O1 0.0755(17) 0.0521(14) 0.0574(14) 0.0240(11) 0.0273(13) 0.0111(12)
C1 0.0421(17) 0.0367(16) 0.0381(15) -0.0046(12) 0.0101(13) 0.0046(14)
C5 0.0465(19) 0.053(2) 0.074(2) 0.0089(17) 0.0239(18) 0.0054(15)
C2 0.055(2) 0.051(2) 0.057(2) 0.0003(16) 0.0129(17) 0.0173(16)
C3 0.050(2) 0.090(3) 0.089(3) -0.004(2) 0.017(2) 0.018(2)
C4 0.060(3) 0.091(3) 0.110(4) 0.017(3) 0.042(3) 0.014(2)

loop_
_atom_type_symbol
_atom_type_description
_atom_type_scat_dispersion_real
_atom_type_scat_dispersion_imag
_atom_type_scat_source
C C 0.0033 0.0016 'International Tables Vol C Tables 4.2.6.8 and 6.1.1.4'
H H 0.0000 0.0000 'International Tables Vol C Tables 4.2.6.8 and 6.1.1.4'
N N 0.0061 0.0033 'International Tables Vol C Tables 4.2.6.8 and 6.1.1.4'
Ni Ni 0.3393 1.1124 'International Tables Vol C Tables 4.2.6.8 and 6.1.1.4'
O O 0.0106 0.0060 'International Tables Vol C Tables 4.2.6.8 and 6.1.1.4'

loop_
_diffrn_radiation_wavelength
0.71073

loop_
_geom_angle_atom_site_label_1
_geom_angle_atom_site_label_2
_geom_angle_atom_site_label_3
_geom_angle
_geom_angle_site_symmetry_1
_geom_angle_site_symmetry_3
_geom_angle_publ_flag
N1 Ni1 N1 94.08(14) . 2_655 ?
N1 Ni1 O2 94.49(9) . . ?
N1 Ni1 O2 105.32(9) 2_655 . ?
N1 Ni1 O2 105.32(9) . 2_655 ?
N1 Ni1 O2 94.49(9) 2_655 2_655 ?
O2 Ni1 O2 150.89(12) . 2_655 ?
N1 Ni1 O3 91.84(9) . . ?
N1 Ni1 O3 165.73(9) 2_655 . ?
O2 Ni1 O3 61.21(8) . . ?
O2 Ni1 O3 96.45(9) 2_655 . ?
N1 Ni1 O3 165.73(9) . 2_655 ?
N1 Ni1 O3 91.84(9) 2_655 2_655 ?
O2 Ni1 O3 96.45(9) . 2_655 ?
O2 Ni1 O3 61.21(8) 2_655 2_655 ?
O3 Ni1 O3 85.46(12) . 2_655 ?
N2 O2 Ni1 92.70(16) . . ?
N2 O3 Ni1 91.22(16) . . ?
O4 N2 O3 123.6(3) . . ?
O4 N2 O2 121.6(3) . . ?
O3 N2 O2 114.8(2) . . ?
C1 N1 O1 113.0(2) . . ?
C1 N1 Ni1 129.2(2) . . ?
O1 N1 Ni1 117.76(18) . . ?
N1 C1 C2 126.7(3) . . ?
N1 C1 C5 122.9(3) . . ?
C2 C1 C5 110.4(3) . . ?
C1 C5 C4 103.6(3) . . ?
C1 C2 C3 103.0(3) . . ?
C2 C3 C4 105.0(3) . . ?
C5 C4 C3 104.1(4) . . ?
N1 O1 H1 122.8 . . ?
C1 C5 H5A 109.3 . . ?
C4 C5 H5A 112.9 . . ?
C1 C5 H5B 109.0 . . ?
C4 C5 H5B 112.3 . . ?
H5A C5 H5B 109.5 . . ?
C1 C2 H2A 108.9 . . ?
C3 C2 H2A 112.8 . . ?
C1 C2 H2B 109.4 . . ?
C3 C2 H2B 113.0 . . ?
H2A C2 H2B 109.4 . . ?
C2 C3 H3A 109.6 . . ?
C4 C3 H3A 112.0 . . ?
C2 C3 H3B 109.3 . . ?
C4 C3 H3B 111.4 . . ?
H3A C3 H3B 109.4 . . ?
C5 C4 H4A 109.2 . . ?
C3 C4 H4A 112.7 . . ?
C5 C4 H4B 109.2 . . ?
C3 C4 H4B 112.0 . . ?
H4A C4 H4B 109.5 . . ?

loop_
_geom_bond_atom_site_label_1
_geom_bond_atom_site_label_2
_geom_bond_distance
_geom_bond_site_symmetry_2
_geom_bond_publ_flag
Ni1 N1 2.031(2) . ?
Ni1 N1 2.031(2) 2_655 ?
Ni1 O2 2.076(2) . ?
Ni1 O2 2.076(2) 2_655 ?
Ni1 O3 2.121(2) . ?
Ni1 O3 2.121(2) 2_655 ?
O2 N2 1.279(3) . ?
O3 N2 1.258(3) . ?
N2 O4 1.206(3) . ?
N1 C1 1.270(4) . ?
N1 O1 1.399(3) . ?
C1 C2 1.493(4) . ?
C1 C5 1.494(4) . ?
C5 C4 1.503(5) . ?
C2 C3 1.503(5) . ?
C3 C4 1.504(6) . ?
O1 H1 0.7156 . ?
C5 H5A 0.9594 . ?
C5 H5B 0.9592 . ?
C2 H2A 0.9605 . ?
C2 H2B 0.9603 . ?
C3 H3A 0.9606 . ?
C3 H3B 0.9605 . ?
C4 H4A 0.9606 . ?
C4 H4B 0.9601 . ?
